data_1522835
loop_
_publ_author_name
'Savitskii, E.M.'
'Tylkina, M.A.'
'Khamidov, O.Kh.'

_publ_section_title
;
 The molybdenum-palladium system
;
_journal_name_full 'Zhurnal Neorganicheskoi Khimii'
_journal_page_first 1475
_journal_page_last 1477
_journal_volume 9
_journal_year 1964
_chemical_formula_sum 'Mo0.466 Pd0.534'
_chemical_name_systematic '(Mo0.466 Pd0.534)'
_space_group_IT_number 194
_symmetry_space_group_name_Hall '-P 6c 2c'
_symmetry_space_group_name_H-M 'P 63/m m c'
_cell_angle_alpha 90
_cell_angle_beta 90
_cell_angle_gamma 120
_cell_formula_units_Z 2
_cell_length_a 2.767
_cell_length_b 2.767
_cell_length_c 4.485
_cell_volume 29.738
_citation_journal_id_ASTM ZNOKAQ
_cod_data_source_file Savitskii_ZNOKAQ_1964_1247.cif
_cod_data_source_block Mo0.466Pd0.534
_cod_original_cell_volume 29.73798
_cod_database_code 1522835

loop_
_symmetry_equiv_pos_as_xyz
x,y,z
x-y,x,z+1/2
-y,x-y,z
-x,-y,z+1/2
-x+y,-x,z
y,-x+y,z+1/2
-y,-x,-z+1/2
x-y,-y,-z
x,x-y,-z+1/2
y,x,-z
-x+y,y,-z+1/2
-x,-x+y,-z
-x,-y,-z
-x+y,-x,-z-1/2
y,-x+y,-z
x,y,-z-1/2
x-y,x,-z
-y,x-y,-z-1/2
y,x,z-1/2
-x+y,y,z
-x,-x+y,z-1/2
-y,-x,z
x-y,-y,z-1/2
x,x-y,z

loop_
_atom_site_label
_atom_site_type_symbol
_atom_site_fract_x
_atom_site_fract_y
_atom_site_fract_z
_atom_site_occupancy
_atom_site_U_iso_or_equiv
Mo1 Mo 0.3333 0.6667 0.25 0.466 0.0
Pd1 Pd 0.3333 0.6667 0.25 0.534 0.0
